data_4344729
loop_
_publ_author_name
'Naktode, Kishor'
'Das, Suman'
'Bhattacharjee, Jayeeta'
'Nayek, Hari Pada'
'Panda, Tarun K.'

_publ_section_title
;
 Imidazolin-2-iminato Ligand-Supported Titanium Complexes as Catalysts for
 the Synthesis of Urea Derivatives.
;
_journal_issue 3
_journal_name_full 'Inorganic chemistry'
_journal_page_first 1142
_journal_page_last 1153
_journal_paper_doi 10.1021/acs.inorgchem.5b02302
_journal_volume 55
_journal_year 2016
_chemical_formula_sum 'C33 H54 N6 Ti'
_chemical_formula_weight 582.72
_space_group_crystal_system triclinic
_space_group_IT_number 2
_space_group_name_Hall '-P 1'
_space_group_name_H-M_alt 'P -1'
_symmetry_space_group_name_Hall '-P 1'
_symmetry_space_group_name_H-M 'P -1'
_atom_sites_solution_hydrogens geom
_audit_creation_method SHELXL-2014/7
_cell_angle_alpha 89.600(4)
_cell_angle_beta 85.093(4)
_cell_angle_gamma 67.378(5)
_cell_formula_units_Z 2
_cell_length_a 8.9497(4)
_cell_length_b 11.1431(6)
_cell_length_c 19.1705(9)
_cell_measurement_reflns_used 10440
_cell_measurement_temperature 293(2)
_cell_measurement_theta_max 64.980
_cell_measurement_theta_min 4.300
_cell_volume 1757.57(16)
_computing_structure_refinement 'SHELXL-2014/7 (Sheldrick, 2014)'
_diffrn_ambient_temperature 293(2)
_diffrn_measured_fraction_theta_full 0.940
_diffrn_measured_fraction_theta_max 0.940
_diffrn_measurement_device_type 'Agilent Supernova'
_diffrn_radiation_type CuK\a
_diffrn_radiation_wavelength 1.54184
_diffrn_reflns_av_R_equivalents 0.0326
_diffrn_reflns_av_unetI/netI 0.0419
_diffrn_reflns_laue_measured_fraction_full 0.940
_diffrn_reflns_laue_measured_fraction_max 0.940
_diffrn_reflns_limit_h_max 9
_diffrn_reflns_limit_h_min -10
_diffrn_reflns_limit_k_max 13
_diffrn_reflns_limit_k_min -13
_diffrn_reflns_limit_l_max 21
_diffrn_reflns_limit_l_min -22
_diffrn_reflns_number 10440
_diffrn_reflns_point_group_measured_fraction_full 0.940
_diffrn_reflns_point_group_measured_fraction_max 0.940
_diffrn_reflns_theta_full 64.980
_diffrn_reflns_theta_max 64.980
_diffrn_reflns_theta_min 4.300
_exptl_absorpt_coefficient_mu 2.269
_exptl_crystal_colour yellow
_exptl_crystal_density_diffrn 1.101
_exptl_crystal_description block
_exptl_crystal_F_000 632
_exptl_crystal_size_max 0.15
_exptl_crystal_size_mid 0.14
_exptl_crystal_size_min 0.12
_refine_diff_density_max 0.350
_refine_diff_density_min -0.412
_refine_diff_density_rms 0.050
_refine_ls_extinction_method none
_refine_ls_goodness_of_fit_ref 1.053
_refine_ls_hydrogen_treatment constr
_refine_ls_matrix_type full
_refine_ls_number_parameters 375
_refine_ls_number_reflns 5626
_refine_ls_number_restraints 0
_refine_ls_restrained_S_all 1.053
_refine_ls_R_factor_all 0.0478
_refine_ls_R_factor_gt 0.0428
_refine_ls_shift/su_max 0.001
_refine_ls_shift/su_mean 0.000
_refine_ls_structure_factor_coef Fsqd
_refine_ls_weighting_details 'w=1/[\s^2^(Fo^2^)+(0.0688P)^2^+0.3118P] where P=(Fo^2^+2Fc^2^)/3'
_refine_ls_weighting_scheme calc
_refine_ls_wR_factor_gt 0.1166
_refine_ls_wR_factor_ref 0.1217
_reflns_Friedel_coverage 0.000
_reflns_number_gt 5034
_reflns_number_total 5626
_reflns_threshold_expression 'I > 2\s(I)'
_cod_data_source_file ic5b02302_si_004.cif
_cod_data_source_block 1c
_cod_database_code 4344729
_shelx_shelxl_version_number 2014/7
_shelx_space_group_comment
;
The symmetry employed for this shelxl refinement is uniquely defined
by the following loop, which should always be used as a source of
symmetry information in preference to the above space-group names.
They are only intended as comments.
;

loop_
_space_group_symop_operation_xyz
'x, y, z'
'-x, -y, -z'

loop_
_atom_site_label
_atom_site_type_symbol
_atom_site_fract_x
_atom_site_fract_y
_atom_site_fract_z
_atom_site_U_iso_or_equiv
_atom_site_adp_type
_atom_site_occupancy
_atom_site_site_symmetry_order
_atom_site_calc_flag
_atom_site_refinement_flags_posn
_atom_site_refinement_flags_adp
Ti1 Ti 0.85675(4) 0.58656(3) 0.26990(2) 0.03110(13) Uani 1 1 d . .
N2 N 0.9587(2) 0.91614(15) 0.28980(8) 0.0321(4) Uani 1 1 d . .
N1 N 0.8789(2) 0.74400(15) 0.25677(8) 0.0333(4) Uani 1 1 d . .
N3 N 0.9383(2) 0.89143(16) 0.17832(8) 0.0343(4) Uani 1 1 d . .
N4 N 0.7029(2) 0.55755(17) 0.21624(9) 0.0407(4) Uani 1 1 d . .
N5 N 0.8084(2) 0.56504(17) 0.36749(9) 0.0428(4) Uani 1 1 d . .
C1 C 0.9213(2) 0.83908(17) 0.24320(9) 0.0289(4) Uani 1 1 d . .
N6 N 1.0512(2) 0.43773(16) 0.24247(10) 0.0413(4) Uani 1 1 d . .
C18 C 0.7534(2) 0.99416(19) 0.46960(11) 0.0377(5) Uani 1 1 d . .
H18 H 0.6552 1.0493 0.4925 0.045 Uiso 1 1 calc R U
C16 C 0.9295(2) 0.91308(18) 0.36498(10) 0.0316(4) Uani 1 1 d . .
C21 C 1.0506(2) 0.82543(18) 0.40252(10) 0.0318(4) Uani 1 1 d . .
C3 C 0.9823(3) 0.9969(2) 0.18596(11) 0.0396(5) Uani 1 1 d . .
H3 H 1.0001 1.0478 0.1501 0.047 Uiso 1 1 calc R U
C17 C 0.7798(2) 0.99818(18) 0.39660(10) 0.0335(4) Uani 1 1 d . .
C20 C 1.0178(3) 0.82657(19) 0.47488(10) 0.0354(4) Uani 1 1 d . .
H20 H 1.0962 0.7703 0.5016 0.043 Uiso 1 1 calc R U
C19 C 0.8713(3) 0.9095(2) 0.50781(10) 0.0388(5) Uani 1 1 d . .
H19 H 0.8521 0.9082 0.5562 0.047 Uiso 1 1 calc R U
C22 C 1.2113(2) 0.73460(19) 0.36571(11) 0.0361(4) Uani 1 1 d . .
H22 H 1.1884 0.7051 0.3213 0.043 Uiso 1 1 calc R U
C2 C 0.9946(3) 1.0123(2) 0.25416(11) 0.0394(5) Uani 1 1 d . .
H2 H 1.0222 1.0759 0.2741 0.047 Uiso 1 1 calc R U
C24 C 1.2970(3) 0.6137(2) 0.40779(12) 0.0499(6) Uani 1 1 d . .
H24A H 1.3327 0.6388 0.4490 0.075 Uiso 1 1 calc R U
H24B H 1.3891 0.5541 0.3796 0.075 Uiso 1 1 calc R U
H24C H 1.2228 0.5724 0.4211 0.075 Uiso 1 1 calc R U
C25 C 0.6467(2) 1.08979(19) 0.35557(11) 0.0377(5) Uani 1 1 d . .
H25 H 0.6933 1.0881 0.3072 0.045 Uiso 1 1 calc R U
C4 C 0.8906(3) 0.8529(2) 0.11501(10) 0.0371(5) Uani 1 1 d . .
C5 C 0.7252(3) 0.9024(2) 0.10438(10) 0.0395(5) Uani 1 1 d . .
C13 C 0.5975(3) 0.9920(2) 0.15821(11) 0.0442(5) Uani 1 1 d . .
H13 H 0.6416 0.9732 0.2039 0.053 Uiso 1 1 calc R U
C30 C 0.7415(3) 0.6672(2) 0.42117(12) 0.0487(6) Uani 1 1 d . .
H30A H 0.6445 0.6630 0.4446 0.073 Uiso 1 1 calc R U
H30B H 0.7159 0.7502 0.4000 0.073 Uiso 1 1 calc R U
H30C H 0.8197 0.6559 0.4545 0.073 Uiso 1 1 calc R U
C6 C 0.6817(3) 0.8665(2) 0.04225(11) 0.0493(6) Uani 1 1 d . .
H6 H 0.5729 0.8986 0.0334 0.059 Uiso 1 1 calc R U
C23 C 1.3256(3) 0.8059(2) 0.34856(13) 0.0465(5) Uani 1 1 d . .
H23A H 1.2751 0.8775 0.3190 0.070 Uiso 1 1 calc R U
H23B H 1.4255 0.7469 0.3248 0.070 Uiso 1 1 calc R U
H23C H 1.3479 0.8380 0.3912 0.070 Uiso 1 1 calc R U
C7 C 0.7976(3) 0.7839(3) -0.00645(12) 0.0609(7) Uani 1 1 d . .
H7 H 0.7662 0.7615 -0.0478 0.073 Uiso 1 1 calc R U
C10 C 1.1894(3) 0.7094(3) 0.08039(12) 0.0543(6) Uani 1 1 d . .
H10 H 1.2009 0.7444 0.1255 0.065 Uiso 1 1 calc R U
C9 C 1.0103(3) 0.7678(2) 0.06736(11) 0.0471(5) Uani 1 1 d . .
C14 C 0.4383(3) 0.9704(3) 0.16376(14) 0.0599(7) Uani 1 1 d . .
H14A H 0.3882 0.9932 0.1206 0.090 Uiso 1 1 calc R U
H14B H 0.3664 1.0238 0.2014 0.090 Uiso 1 1 calc R U
H14C H 0.4602 0.8805 0.1727 0.090 Uiso 1 1 calc R U
C27 C 0.5087(3) 1.0433(2) 0.35373(14) 0.0532(6) Uani 1 1 d . .
H27A H 0.5499 0.9566 0.3339 0.080 Uiso 1 1 calc R U
H27B H 0.4281 1.1002 0.3257 0.080 Uiso 1 1 calc R U
H27C H 0.4606 1.0437 0.4005 0.080 Uiso 1 1 calc R U
C32 C 1.1976(3) 0.4212(3) 0.27440(18) 0.0729(9) Uani 1 1 d . .
H32A H 1.2318 0.3420 0.2998 0.109 Uiso 1 1 calc R U
H32B H 1.1770 0.4934 0.3060 0.109 Uiso 1 1 calc R U
H32C H 1.2815 0.4173 0.2387 0.109 Uiso 1 1 calc R U
C33 C 1.0741(3) 0.3267(2) 0.19891(16) 0.0647(7) Uani 1 1 d . .
H33A H 1.1551 0.3184 0.1610 0.097 Uiso 1 1 calc R U
H33B H 0.9734 0.3377 0.1804 0.097 Uiso 1 1 calc R U
H33C H 1.1090 0.2497 0.2262 0.097 Uiso 1 1 calc R U
C15 C 0.5650(3) 1.1344(2) 0.14385(16) 0.0614(7) Uani 1 1 d . .
H15A H 0.6639 1.1486 0.1452 0.092 Uiso 1 1 calc R U
H15B H 0.4850 1.1889 0.1789 0.092 Uiso 1 1 calc R U
H15C H 0.5257 1.1552 0.0985 0.092 Uiso 1 1 calc R U
C31 C 0.8540(4) 0.4393(3) 0.39882(15) 0.0726(9) Uani 1 1 d . .
H31A H 0.9364 0.4287 0.4300 0.109 Uiso 1 1 calc R U
H31B H 0.8955 0.3725 0.3628 0.109 Uiso 1 1 calc R U
H31C H 0.7606 0.4331 0.4246 0.109 Uiso 1 1 calc R U
C29 C 0.5933(4) 0.4944(3) 0.23704(16) 0.0749(9) Uani 1 1 d . .
H29A H 0.4842 0.5516 0.2299 0.112 Uiso 1 1 calc R U
H29B H 0.6004 0.4737 0.2857 0.112 Uiso 1 1 calc R U
H29C H 0.6225 0.4159 0.2094 0.112 Uiso 1 1 calc R U
C8 C 0.9596(3) 0.7345(3) 0.00585(12) 0.0606(7) Uani 1 1 d . .
H8 H 1.0362 0.6782 -0.0272 0.073 Uiso 1 1 calc R U
C28 C 0.6979(4) 0.5888(3) 0.14234(14) 0.0682(8) Uani 1 1 d . .
H28A H 0.7246 0.5107 0.1146 0.102 Uiso 1 1 calc R U
H28B H 0.7751 0.6274 0.1295 0.102 Uiso 1 1 calc R U
H28C H 0.5908 0.6488 0.1342 0.102 Uiso 1 1 calc R U
C12 C 1.2496(3) 0.5622(3) 0.08515(17) 0.0764(9) Uani 1 1 d . .
H12A H 1.1858 0.5403 0.1220 0.115 Uiso 1 1 calc R U
H12B H 1.3615 0.5278 0.0949 0.115 Uiso 1 1 calc R U
H12C H 1.2394 0.5256 0.0415 0.115 Uiso 1 1 calc R U
C26 C 0.5850(4) 1.2298(2) 0.38344(18) 0.0785(10) Uani 1 1 d . .
H26A H 0.5310 1.2359 0.4295 0.118 Uiso 1 1 calc R U
H26B H 0.5100 1.2857 0.3529 0.118 Uiso 1 1 calc R U
H26C H 0.6750 1.2559 0.3854 0.118 Uiso 1 1 calc R U
C11 C 1.2921(3) 0.7480(4) 0.02404(16) 0.0768(9) Uani 1 1 d . .
H11A H 1.2853 0.7127 -0.0206 0.115 Uiso 1 1 calc R U
H11B H 1.4033 0.7145 0.0350 0.115 Uiso 1 1 calc R U
H11C H 1.2525 0.8411 0.0222 0.115 Uiso 1 1 calc R U

loop_
_atom_site_aniso_label
_atom_site_aniso_U_11
_atom_site_aniso_U_22
_atom_site_aniso_U_33
_atom_site_aniso_U_23
_atom_site_aniso_U_13
_atom_site_aniso_U_12
Ti1 0.0326(2) 0.02976(19) 0.0291(2) -0.00155(14) -0.00084(14) -0.01041(14)
N2 0.0360(9) 0.0379(8) 0.0250(8) 0.0022(6) 0.0002(7) -0.0176(7)
N1 0.0383(9) 0.0329(8) 0.0267(8) 0.0003(6) -0.0011(7) -0.0117(7)
N3 0.0345(9) 0.0430(9) 0.0242(8) 0.0027(7) 0.0007(7) -0.0144(7)
N4 0.0375(10) 0.0429(9) 0.0413(10) -0.0058(8) -0.0045(8) -0.0148(8)
N5 0.0571(12) 0.0395(9) 0.0349(9) 0.0011(7) 0.0022(8) -0.0234(8)
C1 0.0257(10) 0.0330(9) 0.0239(9) 0.0008(7) -0.0003(7) -0.0073(7)
N6 0.0373(10) 0.0345(8) 0.0473(11) -0.0067(7) -0.0034(8) -0.0087(7)
C18 0.0370(11) 0.0414(11) 0.0334(11) -0.0061(8) 0.0059(9) -0.0154(9)
C16 0.0376(11) 0.0353(9) 0.0260(10) -0.0006(8) -0.0003(8) -0.0191(8)
C21 0.0354(11) 0.0346(9) 0.0290(10) -0.0009(8) -0.0005(8) -0.0179(8)
C3 0.0405(12) 0.0461(11) 0.0353(11) 0.0092(9) 0.0016(9) -0.0213(9)
C17 0.0348(11) 0.0359(10) 0.0327(11) -0.0009(8) -0.0007(8) -0.0173(8)
C20 0.0399(12) 0.0392(10) 0.0291(10) 0.0016(8) -0.0049(8) -0.0169(9)
C19 0.0459(12) 0.0477(11) 0.0248(10) -0.0033(8) 0.0024(9) -0.0213(10)
C22 0.0369(11) 0.0392(10) 0.0319(10) -0.0020(8) -0.0019(8) -0.0143(8)
C2 0.0448(12) 0.0446(11) 0.0363(11) 0.0047(9) -0.0018(9) -0.0259(9)
C24 0.0485(14) 0.0448(12) 0.0453(13) 0.0017(10) -0.0019(11) -0.0063(10)
C25 0.0370(11) 0.0382(10) 0.0364(11) 0.0012(8) -0.0003(9) -0.0134(8)
C4 0.0397(12) 0.0471(11) 0.0216(10) 0.0029(8) -0.0013(8) -0.0140(9)
C5 0.0384(12) 0.0474(11) 0.0268(10) 0.0053(9) -0.0020(8) -0.0104(9)
C13 0.0352(12) 0.0522(12) 0.0343(11) 0.0005(9) -0.0024(9) -0.0051(9)
C30 0.0564(15) 0.0530(13) 0.0381(12) -0.0036(10) 0.0074(10) -0.0251(11)
C6 0.0391(13) 0.0658(14) 0.0332(12) 0.0025(10) -0.0087(9) -0.0084(10)
C23 0.0368(12) 0.0492(12) 0.0512(14) -0.0057(10) 0.0058(10) -0.0160(10)
C7 0.0523(16) 0.0890(19) 0.0302(12) -0.0083(12) -0.0104(10) -0.0134(13)
C10 0.0373(13) 0.0816(17) 0.0329(12) -0.0109(11) 0.0012(10) -0.0114(11)
C9 0.0393(13) 0.0652(14) 0.0279(11) -0.0041(10) -0.0003(9) -0.0108(10)
C14 0.0491(15) 0.0677(16) 0.0552(16) -0.0053(12) 0.0106(12) -0.0169(12)
C27 0.0451(14) 0.0602(14) 0.0594(15) 0.0154(12) -0.0125(11) -0.0246(11)
C32 0.0488(16) 0.0533(15) 0.106(2) -0.0188(15) -0.0250(16) -0.0040(12)
C33 0.0547(16) 0.0531(14) 0.0759(19) -0.0274(13) -0.0006(13) -0.0099(12)
C15 0.0474(15) 0.0524(14) 0.0741(18) -0.0044(12) -0.0005(13) -0.0089(11)
C31 0.114(3) 0.0511(14) 0.0534(16) 0.0089(12) 0.0064(16) -0.0352(16)
C29 0.078(2) 0.100(2) 0.0684(19) -0.0261(17) 0.0124(15) -0.0620(18)
C8 0.0449(15) 0.0865(18) 0.0324(12) -0.0154(12) -0.0006(10) -0.0059(12)
C28 0.088(2) 0.0719(17) 0.0579(17) 0.0087(14) -0.0326(15) -0.0400(16)
C12 0.0469(16) 0.083(2) 0.082(2) 0.0049(16) -0.0124(15) -0.0038(14)
C26 0.095(2) 0.0387(13) 0.097(2) 0.0015(14) -0.0473(19) -0.0126(14)
C11 0.0504(17) 0.114(3) 0.0640(19) 0.0006(17) 0.0027(14) -0.0313(16)

loop_
_atom_type_symbol
_atom_type_description
_atom_type_scat_dispersion_real
_atom_type_scat_dispersion_imag
_atom_type_scat_source
C C 0.0181 0.0091 'International Tables Vol C Tables 4.2.6.8 and 6.1.1.4'
H H 0.0000 0.0000 'International Tables Vol C Tables 4.2.6.8 and 6.1.1.4'
N N 0.0311 0.0180 'International Tables Vol C Tables 4.2.6.8 and 6.1.1.4'
Ti Ti 0.2191 1.8069 'International Tables Vol C Tables 4.2.6.8 and 6.1.1.4'

loop_
_geom_angle_atom_site_label_1
_geom_angle_atom_site_label_2
_geom_angle_atom_site_label_3
_geom_angle
N1 Ti1 N4 115.71(8)
N1 Ti1 N5 110.13(7)
N4 Ti1 N5 110.04(8)
N1 Ti1 N6 113.74(7)
N4 Ti1 N6 101.57(7)
N5 Ti1 N6 104.88(8)
C1 N2 C2 110.24(15)
C1 N2 C16 123.57(15)
C2 N2 C16 124.93(16)
C1 N1 Ti1 169.22(14)
C3 N3 C1 110.32(16)
C3 N3 C4 125.61(16)
C1 N3 C4 123.36(16)
C29 N4 C28 111.2(2)
C29 N4 Ti1 128.31(18)
C28 N4 Ti1 120.20(16)
C31 N5 C30 110.13(19)
C31 N5 Ti1 122.89(16)
C30 N5 Ti1 126.59(14)
N1 C1 N2 128.12(16)
N1 C1 N3 128.04(18)
N2 C1 N3 103.83(15)
C33 N6 C32 111.01(19)
C33 N6 Ti1 129.88(16)
C32 N6 Ti1 118.72(15)
C19 C18 C17 120.76(18)
C19 C18 H18 119.6
C17 C18 H18 119.6
C21 C16 C17 123.15(17)
C21 C16 N2 118.99(17)
C17 C16 N2 117.86(17)
C20 C21 C16 117.03(18)
C20 C21 C22 121.78(18)
C16 C21 C22 121.18(17)
C2 C3 N3 107.80(17)
C2 C3 H3 126.1
N3 C3 H3 126.1
C16 C17 C18 117.19(19)
C16 C17 C25 123.04(18)
C18 C17 C25 119.75(18)
C19 C20 C21 121.31(19)
C19 C20 H20 119.3
C21 C20 H20 119.3
C18 C19 C20 120.55(19)
C18 C19 H19 119.7
C20 C19 H19 119.7
C21 C22 C24 112.94(17)
C21 C22 C23 111.06(16)
C24 C22 C23 109.64(19)
C21 C22 H22 107.7
C24 C22 H22 107.7
C23 C22 H22 107.7
C3 C2 N2 107.80(18)
C3 C2 H2 126.1
N2 C2 H2 126.1
C22 C24 H24A 109.5
C22 C24 H24B 109.5
H24A C24 H24B 109.5
C22 C24 H24C 109.5
H24A C24 H24C 109.5
H24B C24 H24C 109.5
C17 C25 C27 110.73(17)
C17 C25 C26 112.33(19)
C27 C25 C26 111.1(2)
C17 C25 H25 107.5
C27 C25 H25 107.5
C26 C25 H25 107.5
C9 C4 C5 122.9(2)
C9 C4 N3 118.87(19)
C5 C4 N3 118.22(17)
C6 C5 C4 117.43(19)
C6 C5 C13 121.0(2)
C4 C5 C13 121.59(19)
C5 C13 C15 111.10(19)
C5 C13 C14 113.3(2)
C15 C13 C14 110.2(2)
C5 C13 H13 107.3
C15 C13 H13 107.3
C14 C13 H13 107.3
N5 C30 H30A 109.5
N5 C30 H30B 109.5
H30A C30 H30B 109.5
N5 C30 H30C 109.5
H30A C30 H30C 109.5
H30B C30 H30C 109.5
C7 C6 C5 121.1(2)
C7 C6 H6 119.5
C5 C6 H6 119.5
C22 C23 H23A 109.5
C22 C23 H23B 109.5
H23A C23 H23B 109.5
C22 C23 H23C 109.5
H23A C23 H23C 109.5
H23B C23 H23C 109.5
C8 C7 C6 120.4(2)
C8 C7 H7 119.8
C6 C7 H7 119.8
C12 C10 C9 110.9(2)
C12 C10 C11 111.0(2)
C9 C10 C11 111.1(2)
C12 C10 H10 107.9
C9 C10 H10 107.9
C11 C10 H10 107.9
C4 C9 C8 117.2(2)
C4 C9 C10 122.9(2)
C8 C9 C10 119.9(2)
C13 C14 H14A 109.5
C13 C14 H14B 109.5
H14A C14 H14B 109.5
C13 C14 H14C 109.5
H14A C14 H14C 109.5
H14B C14 H14C 109.5
C25 C27 H27A 109.5
C25 C27 H27B 109.5
H27A C27 H27B 109.5
C25 C27 H27C 109.5
H27A C27 H27C 109.5
H27B C27 H27C 109.5
N6 C32 H32A 109.5
N6 C32 H32B 109.5
H32A C32 H32B 109.5
N6 C32 H32C 109.5
H32A C32 H32C 109.5
H32B C32 H32C 109.5
N6 C33 H33A 109.5
N6 C33 H33B 109.5
H33A C33 H33B 109.5
N6 C33 H33C 109.5
H33A C33 H33C 109.5
H33B C33 H33C 109.5
C13 C15 H15A 109.5
C13 C15 H15B 109.5
H15A C15 H15B 109.5
C13 C15 H15C 109.5
H15A C15 H15C 109.5
H15B C15 H15C 109.5
N5 C31 H31A 109.5
N5 C31 H31B 109.5
H31A C31 H31B 109.5
N5 C31 H31C 109.5
H31A C31 H31C 109.5
H31B C31 H31C 109.5
N4 C29 H29A 109.5
N4 C29 H29B 109.5
H29A C29 H29B 109.5
N4 C29 H29C 109.5
H29A C29 H29C 109.5
H29B C29 H29C 109.5
C7 C8 C9 121.0(2)
C7 C8 H8 119.5
C9 C8 H8 119.5
N4 C28 H28A 109.5
N4 C28 H28B 109.5
H28A C28 H28B 109.5
N4 C28 H28C 109.5
H28A C28 H28C 109.5
H28B C28 H28C 109.5
C10 C12 H12A 109.5
C10 C12 H12B 109.5
H12A C12 H12B 109.5
C10 C12 H12C 109.5
H12A C12 H12C 109.5
H12B C12 H12C 109.5
C25 C26 H26A 109.5
C25 C26 H26B 109.5
H26A C26 H26B 109.5
C25 C26 H26C 109.5
H26A C26 H26C 109.5
H26B C26 H26C 109.5
C10 C11 H11A 109.5
C10 C11 H11B 109.5
H11A C11 H11B 109.5
C10 C11 H11C 109.5
H11A C11 H11C 109.5
H11B C11 H11C 109.5

loop_
_geom_bond_atom_site_label_1
_geom_bond_atom_site_label_2
_geom_bond_distance
Ti1 N1 1.8530(16)
Ti1 N4 1.9096(18)
Ti1 N5 1.9184(17)
Ti1 N6 1.9214(17)
N2 C1 1.389(2)
N2 C2 1.391(2)
N2 C16 1.445(2)
N1 C1 1.274(2)
N3 C3 1.388(3)
N3 C1 1.391(2)
N3 C4 1.441(3)
N4 C29 1.441(3)
N4 C28 1.457(3)
N5 C31 1.442(3)
N5 C30 1.449(3)
N6 C33 1.436(3)
N6 C32 1.440(3)
C18 C19 1.377(3)
C18 C17 1.402(3)
C18 H18 0.9300
C16 C21 1.398(3)
C16 C17 1.398(3)
C21 C20 1.392(3)
C21 C22 1.519(3)
C3 C2 1.339(3)
C3 H3 0.9300
C17 C25 1.514(3)
C20 C19 1.381(3)
C20 H20 0.9300
C19 H19 0.9300
C22 C24 1.533(3)
C22 C23 1.533(3)
C22 H22 0.9800
C2 H2 0.9300
C24 H24A 0.9600
C24 H24B 0.9600
C24 H24C 0.9600
C25 C27 1.515(3)
C25 C26 1.524(3)
C25 H25 0.9800
C4 C9 1.395(3)
C4 C5 1.400(3)
C5 C6 1.391(3)
C5 C13 1.517(3)
C13 C15 1.527(3)
C13 C14 1.529(3)
C13 H13 0.9800
C30 H30A 0.9600
C30 H30B 0.9600
C30 H30C 0.9600
C6 C7 1.380(3)
C6 H6 0.9300
C23 H23A 0.9600
C23 H23B 0.9600
C23 H23C 0.9600
C7 C8 1.380(4)
C7 H7 0.9300
C10 C12 1.522(4)
C10 C9 1.523(3)
C10 C11 1.525(4)
C10 H10 0.9800
C9 C8 1.401(3)
C14 H14A 0.9600
C14 H14B 0.9600
C14 H14C 0.9600
C27 H27A 0.9600
C27 H27B 0.9600
C27 H27C 0.9600
C32 H32A 0.9600
C32 H32B 0.9600
C32 H32C 0.9600
C33 H33A 0.9600
C33 H33B 0.9600
C33 H33C 0.9600
C15 H15A 0.9600
C15 H15B 0.9600
C15 H15C 0.9600
C31 H31A 0.9600
C31 H31B 0.9600
C31 H31C 0.9600
C29 H29A 0.9600
C29 H29B 0.9600
C29 H29C 0.9600
C8 H8 0.9300
C28 H28A 0.9600
C28 H28B 0.9600
C28 H28C 0.9600
C12 H12A 0.9600
C12 H12B 0.9600
C12 H12C 0.9600
C26 H26A 0.9600
C26 H26B 0.9600
C26 H26C 0.9600
C11 H11A 0.9600
C11 H11B 0.9600
C11 H11C 0.9600

loop_
_geom_torsion_atom_site_label_1
_geom_torsion_atom_site_label_2
_geom_torsion_atom_site_label_3
_geom_torsion_atom_site_label_4
_geom_torsion
N4 Ti1 N1 C1 -115.8(8)
N5 Ti1 N1 C1 118.6(8)
N6 Ti1 N1 C1 1.2(8)
Ti1 N1 C1 N2 -104.6(8)
Ti1 N1 C1 N3 76.6(8)
C2 N2 C1 N1 -178.23(19)
C16 N2 C1 N1 -10.5(3)
C2 N2 C1 N3 0.8(2)
C16 N2 C1 N3 168.53(16)
C3 N3 C1 N1 178.34(19)
C4 N3 C1 N1 7.5(3)
C3 N3 C1 N2 -0.7(2)
C4 N3 C1 N2 -171.51(17)
C1 N2 C16 C21 89.2(2)
C2 N2 C16 C21 -104.9(2)
C1 N2 C16 C17 -90.4(2)
C2 N2 C16 C17 75.6(2)
C17 C16 C21 C20 -1.0(3)
N2 C16 C21 C20 179.49(16)
C17 C16 C21 C22 179.85(17)
N2 C16 C21 C22 0.3(3)
C1 N3 C3 C2 0.3(2)
C4 N3 C3 C2 170.91(19)
C21 C16 C17 C18 0.5(3)
N2 C16 C17 C18 -179.93(16)
C21 C16 C17 C25 -177.85(17)
N2 C16 C17 C25 1.7(3)
C19 C18 C17 C16 0.1(3)
C19 C18 C17 C25 178.50(18)
C16 C21 C20 C19 0.8(3)
C22 C21 C20 C19 -179.98(18)
C17 C18 C19 C20 -0.2(3)
C21 C20 C19 C18 -0.3(3)
C20 C21 C22 C24 23.8(3)
C16 C21 C22 C24 -157.04(19)
C20 C21 C22 C23 -99.8(2)
C16 C21 C22 C23 79.3(2)
N3 C3 C2 N2 0.2(2)
C1 N2 C2 C3 -0.6(2)
C16 N2 C2 C3 -168.16(18)
C16 C17 C25 C27 107.1(2)
C18 C17 C25 C27 -71.2(2)
C16 C17 C25 C26 -128.0(2)
C18 C17 C25 C26 53.7(3)
C3 N3 C4 C9 88.7(3)
C1 N3 C4 C9 -101.9(2)
C3 N3 C4 C5 -91.8(2)
C1 N3 C4 C5 77.6(2)
C9 C4 C5 C6 -1.8(3)
N3 C4 C5 C6 178.61(19)
C9 C4 C5 C13 178.3(2)
N3 C4 C5 C13 -1.2(3)
C6 C5 C13 C15 -88.9(3)
C4 C5 C13 C15 91.0(3)
C6 C5 C13 C14 35.9(3)
C4 C5 C13 C14 -144.3(2)
C4 C5 C6 C7 0.8(4)
C13 C5 C6 C7 -179.3(2)
C5 C6 C7 C8 0.4(4)
C5 C4 C9 C8 1.6(4)
N3 C4 C9 C8 -178.9(2)
C5 C4 C9 C10 -177.3(2)
N3 C4 C9 C10 2.3(3)
C12 C10 C9 C4 116.5(3)
C11 C10 C9 C4 -119.6(3)
C12 C10 C9 C8 -62.3(3)
C11 C10 C9 C8 61.6(3)
C6 C7 C8 C9 -0.7(5)
C4 C9 C8 C7 -0.3(4)
C10 C9 C8 C7 178.6(3)
